data_7205976
loop_
_publ_author_name
'Cucos, Andrei'
'Ursu, Andrei'
'Madalan, Augustin M.'
'Duhayon, Carine'
'Sutter, Jean-Pascal'
'Andruh, Marius'

_publ_section_title
;
 Co-crystallization of coordination compounds through
 second-coordination sphere interactions
;
_journal_issue 11
_journal_name_full CrystEngComm
_journal_page_first 3756
_journal_paper_doi 10.1039/c1ce05112a
_journal_volume 13
_journal_year 2011
_chemical_formula_sum 'C46 H62 Cr N11 Ni2 O10 S4'
_chemical_formula_weight 1226.66
_chemical_name_systematic
;
?
;
_space_group_IT_number 2
_symmetry_cell_setting triclinic
_symmetry_space_group_name_Hall '-P 1'
_symmetry_space_group_name_H-M 'P -1'
_atom_sites_solution_hydrogens geom
_atom_sites_solution_primary direct
_atom_sites_solution_secondary difmap
_audit_creation_method SHELXL-97
_cell_angle_alpha 63.924(5)
_cell_angle_beta 69.868(6)
_cell_angle_gamma 79.319(6)
_cell_formula_units_Z 1
_cell_length_a 10.9775(9)
_cell_length_b 12.3684(9)
_cell_length_c 12.8226(10)
_cell_measurement_reflns_used 3482
_cell_measurement_temperature 293(2)
_cell_measurement_theta_max 26.42
_cell_measurement_theta_min 2.00
_cell_volume 1467.0(2)
_computing_cell_refinement X-Area
_computing_data_collection X-Area
_computing_data_reduction X-Area
_computing_structure_refinement 'SHELXL-97 (Sheldrick, 1997)'
_computing_structure_solution 'SHELXS-97 (Sheldrick, 1997)'
_diffrn_ambient_temperature 293(2)
_diffrn_measured_fraction_theta_full 0.932
_diffrn_measured_fraction_theta_max 0.932
_diffrn_measurement_device_type 'STOE-IPDS II'
_diffrn_measurement_method 'omega scans'
_diffrn_radiation_monochromator graphite
_diffrn_radiation_source 'fine-focus sealed tube'
_diffrn_radiation_type MoK\a
_diffrn_radiation_wavelength 0.71073
_diffrn_reflns_av_R_equivalents 0.0416
_diffrn_reflns_av_sigmaI/netI 0.0693
_diffrn_reflns_limit_h_max 12
_diffrn_reflns_limit_h_min -13
_diffrn_reflns_limit_k_max 15
_diffrn_reflns_limit_k_min -15
_diffrn_reflns_limit_l_max 15
_diffrn_reflns_limit_l_min -15
_diffrn_reflns_number 10713
_diffrn_reflns_theta_full 26.21
_diffrn_reflns_theta_max 26.21
_diffrn_reflns_theta_min 1.83
_exptl_absorpt_coefficient_mu 1.019
_exptl_absorpt_correction_T_max 0.7360
_exptl_absorpt_correction_T_min 0.7084
_exptl_absorpt_correction_type multi-scan
_exptl_absorpt_process_details
;
[c.f. r.h. blessing, acta cryst. (1995), a51, 33-38]
;
_exptl_crystal_colour brown
_exptl_crystal_density_diffrn 1.379
_exptl_crystal_density_meas ?
_exptl_crystal_density_method 'not measured'
_exptl_crystal_description needle
_exptl_crystal_F_000 631
_exptl_crystal_size_max 0.5
_exptl_crystal_size_mid 0.15
_exptl_crystal_size_min 0.1
_refine_diff_density_max 0.714
_refine_diff_density_min -0.583
_refine_diff_density_rms 0.070
_refine_ls_extinction_method none
_refine_ls_goodness_of_fit_ref 0.924
_refine_ls_hydrogen_treatment constr
_refine_ls_matrix_type full
_refine_ls_number_parameters 337
_refine_ls_number_reflns 5492
_refine_ls_number_restraints 0
_refine_ls_restrained_S_all 0.924
_refine_ls_R_factor_all 0.0813
_refine_ls_R_factor_gt 0.0484
_refine_ls_shift/su_max 0.001
_refine_ls_shift/su_mean 0.000
_refine_ls_structure_factor_coef Fsqd
_refine_ls_weighting_details 'calc w=1/[\s^2^(Fo^2^)+(0.0614P)^2^+0.0000P] where P=(Fo^2^+2Fc^2^)/3'
_refine_ls_weighting_scheme calc
_refine_ls_wR_factor_gt 0.1062
_refine_ls_wR_factor_ref 0.1153
_reflns_number_gt 3658
_reflns_number_total 5492
_reflns_threshold_expression >2sigma(I)
_cod_data_source_file c1ce05112a.txt
_cod_data_source_block max36
_cod_depositor_comments
;
The following automatic conversions were performed:
'_symmetry_cell_setting' value 'Triclinic' changed to 'triclinic'
according to '/home/saulius/struct/CIF-dictionaries/cif_core.dic'
dictionary named 'cif_core.dic' version 2.4.1 from 2010-06-29.

Automatic conversion script
Id: cif_fix_enum 1555 2011-01-17 13:19:09Z saulius 

The following automatic conversions were performed:

'_exptl_crystal_density_meas' value 'not measured' was changed to '?'
- the value is perceived as not measured.

Automatic conversion script
Id: cif_fix_values 3008 2015-01-20 13:52:24Z robertas 
;
_cod_original_sg_symbol_H-M P-1
_cod_database_code 7205976

loop_
_symmetry_equiv_pos_as_xyz
'x, y, z'
'-x, -y, -z'

loop_
_atom_site_label
_atom_site_type_symbol
_atom_site_fract_x
_atom_site_fract_y
_atom_site_fract_z
_atom_site_U_iso_or_equiv
_atom_site_adp_type
_atom_site_occupancy
_atom_site_symmetry_multiplicity
_atom_site_calc_flag
_atom_site_refinement_flags
_atom_site_disorder_assembly
_atom_site_disorder_group
C1 C 0.3156(5) -0.2986(4) 0.1198(5) 0.0642(12) Uani 1 1 d . . .
H1A H 0.3325 -0.2644 0.0332 0.096 Uiso 1 1 calc R . .
H1B H 0.2334 -0.3361 0.1586 0.096 Uiso 1 1 calc R . .
H1C H 0.3829 -0.3578 0.1417 0.096 Uiso 1 1 calc R . .
C2 C 0.2908(3) -0.2370(3) 0.2795(4) 0.0455(9) Uani 1 1 d . . .
C3 C 0.2713(4) -0.3516(4) 0.3682(4) 0.0659(13) Uani 1 1 d . . .
H3 H 0.2710 -0.4148 0.3475 0.079 Uiso 1 1 calc R . .
C4 C 0.2517(5) -0.3741(4) 0.4892(5) 0.0794(16) Uani 1 1 d . . .
H4 H 0.2378 -0.4521 0.5489 0.095 Uiso 1 1 calc R . .
C5 C 0.2530(5) -0.2830(4) 0.5201(4) 0.0691(14) Uani 1 1 d . . .
H5 H 0.2422 -0.2995 0.6008 0.083 Uiso 1 1 calc R . .
C6 C 0.2702(4) -0.1639(4) 0.4324(3) 0.0479(9) Uani 1 1 d . . .
C7 C 0.2904(3) -0.1401(3) 0.3100(3) 0.0394(8) Uani 1 1 d . . .
C8 C 0.2764(4) -0.0695(4) 0.4658(3) 0.0529(10) Uani 1 1 d . . .
H8 H 0.2793 -0.0925 0.5444 0.063 Uiso 1 1 calc R . .
C9 C 0.3000(4) 0.1270(4) 0.4435(4) 0.0538(10) Uani 1 1 d . . .
H9A H 0.3761 0.1726 0.3866 0.065 Uiso 1 1 calc R . .
H9B H 0.3182 0.0801 0.5205 0.065 Uiso 1 1 calc R . .
C10 C 0.1859(4) 0.2150(4) 0.4616(3) 0.0533(10) Uani 1 1 d . . .
C11 C 0.0846(5) 0.1553(5) 0.5834(4) 0.0824(16) Uani 1 1 d . . .
H11A H 0.0523 0.0874 0.5851 0.124 Uiso 1 1 calc R . .
H11B H 0.0142 0.2122 0.5942 0.124 Uiso 1 1 calc R . .
H11C H 0.1234 0.1288 0.6477 0.124 Uiso 1 1 calc R . .
C12 C 0.2395(7) 0.3247(5) 0.4545(5) 0.0934(18) Uani 1 1 d . . .
H12A H 0.1697 0.3820 0.4655 0.140 Uiso 1 1 calc R . .
H12B H 0.3019 0.3613 0.3763 0.140 Uiso 1 1 calc R . .
H12C H 0.2805 0.2997 0.5171 0.140 Uiso 1 1 calc R . .
C13 C 0.1226(4) 0.2550(4) 0.3597(4) 0.0599(11) Uani 1 1 d . . .
H13A H 0.0568 0.1987 0.3844 0.072 Uiso 1 1 calc R . .
H13B H 0.0797 0.3336 0.3484 0.072 Uiso 1 1 calc R . .
C14 C 0.2372(5) 0.3651(4) 0.1521(4) 0.0573(11) Uani 1 1 d . . .
H14 H 0.2069 0.4329 0.1688 0.069 Uiso 1 1 calc R . .
C15 C 0.3030(4) 0.3849(4) 0.0277(4) 0.0516(10) Uani 1 1 d . . .
C16 C 0.3291(5) 0.5034(4) -0.0609(4) 0.0721(14) Uani 1 1 d . . .
H16 H 0.3160 0.5665 -0.0369 0.086 Uiso 1 1 calc R . .
C17 C 0.3734(5) 0.5261(4) -0.1814(4) 0.0708(14) Uani 1 1 d . . .
H17 H 0.3939 0.6041 -0.2389 0.085 Uiso 1 1 calc R . .
C18 C 0.3882(4) 0.4336(4) -0.2186(4) 0.0562(11) Uani 1 1 d . . .
H18 H 0.4156 0.4503 -0.3011 0.067 Uiso 1 1 calc R . .
C19 C 0.3626(4) 0.3169(3) -0.1339(3) 0.0443(9) Uani 1 1 d . . .
C20 C 0.3241(3) 0.2898(3) -0.0079(3) 0.0392(8) Uani 1 1 d . . .
C21 C 0.3809(4) 0.2424(4) -0.2818(4) 0.0611(12) Uani 1 1 d . . .
H21A H 0.3890 0.1674 -0.2893 0.092 Uiso 1 1 calc R . .
H21B H 0.4549 0.2895 -0.3381 0.092 Uiso 1 1 calc R . .
H21C H 0.3033 0.2859 -0.2993 0.092 Uiso 1 1 calc R . .
C22 C -0.2591(4) 0.0700(4) 0.1621(4) 0.0544(10) Uani 1 1 d . . .
C23 C 0.0237(4) 0.2747(4) -0.1617(4) 0.0638(13) Uani 1 1 d . . .
N1 N 0.2783(3) 0.0443(3) 0.3980(3) 0.0445(7) Uani 1 1 d . . .
N2 N 0.2164(3) 0.2616(3) 0.2429(3) 0.0467(8) Uani 1 1 d . . .
N3 N -0.1661(3) 0.0388(3) 0.1063(3) 0.0553(9) Uani 1 1 d . . .
N4 N 0.0150(3) 0.1736(3) -0.1098(3) 0.0514(8) Uani 1 1 d . . .
N5 N 0.1009(3) 0.0232(3) 0.0973(3) 0.0630(10) Uani 1 1 d . . .
H5A H 0.1216 0.0999 0.0646 0.094 Uiso 1 1 calc R . .
H5B H 0.1730 -0.0236 0.0953 0.094 Uiso 1 1 calc R . .
H5C H 0.0516 0.0032 0.1741 0.094 Uiso 1 1 calc R . .
N6 N 0.5000 0.0000 0.0000 0.0642(15) Uani 1 2 d S . .
O1 O 0.3128(3) -0.2056(2) 0.1585(3) 0.0533(7) Uani 1 1 d . . .
O2 O 0.3117(2) -0.0320(2) 0.2210(2) 0.0417(6) Uani 1 1 d . . .
O3 O 0.3050(2) 0.1759(2) 0.0690(2) 0.0424(6) Uani 1 1 d . . .
O4 O 0.3743(3) 0.2196(3) -0.1610(2) 0.0545(7) Uani 1 1 d . . .
O5W O -0.0638(12) 0.2417(17) 0.1810(15) 0.391(9) Uani 1 1 d . . .
S1 S -0.39030(14) 0.11410(19) 0.24248(15) 0.1110(7) Uani 1 1 d . . .
S2 S 0.03457(16) 0.41789(13) -0.2390(3) 0.1641(13) Uani 1 1 d . . .
Cr1 Cr 0.0000 0.0000 0.0000 0.0364(2) Uani 1 2 d S . .
Ni1 Ni 0.27795(4) 0.11362(4) 0.23519(4) 0.03597(14) Uani 1 1 d . . .

loop_
_atom_site_aniso_label
_atom_site_aniso_U_11
_atom_site_aniso_U_22
_atom_site_aniso_U_33
_atom_site_aniso_U_23
_atom_site_aniso_U_13
_atom_site_aniso_U_12
C1 0.075(3) 0.051(2) 0.091(3) -0.045(3) -0.040(3) 0.008(2)
C2 0.0415(19) 0.036(2) 0.053(2) -0.0151(18) -0.0109(17) -0.0043(16)
C3 0.070(3) 0.039(2) 0.077(3) -0.019(2) -0.012(2) -0.008(2)
C4 0.103(4) 0.034(2) 0.062(3) 0.000(2) -0.003(3) -0.008(2)
C5 0.089(3) 0.051(3) 0.035(2) -0.001(2) -0.005(2) 0.002(2)
C6 0.055(2) 0.039(2) 0.045(2) -0.0172(18) -0.0140(17) 0.0073(17)
C7 0.0388(18) 0.0346(19) 0.0399(18) -0.0116(16) -0.0124(15) 0.0021(15)
C8 0.061(2) 0.057(3) 0.0340(19) -0.0172(19) -0.0148(17) 0.012(2)
C9 0.058(2) 0.068(3) 0.049(2) -0.036(2) -0.0184(19) 0.003(2)
C10 0.067(3) 0.051(2) 0.045(2) -0.030(2) -0.0095(19) 0.004(2)
C11 0.084(3) 0.090(4) 0.054(3) -0.032(3) -0.003(2) 0.014(3)
C12 0.141(5) 0.076(4) 0.085(4) -0.051(3) -0.035(4) -0.001(4)
C13 0.062(3) 0.061(3) 0.054(2) -0.032(2) -0.013(2) 0.017(2)
C14 0.089(3) 0.037(2) 0.055(2) -0.028(2) -0.025(2) 0.010(2)
C15 0.075(3) 0.035(2) 0.046(2) -0.0183(19) -0.021(2) 0.0021(19)
C16 0.118(4) 0.036(2) 0.064(3) -0.016(2) -0.036(3) -0.003(2)
C17 0.107(4) 0.037(2) 0.058(3) -0.004(2) -0.030(3) -0.008(2)
C18 0.069(3) 0.054(3) 0.039(2) -0.010(2) -0.0183(19) -0.004(2)
C19 0.047(2) 0.045(2) 0.045(2) -0.0188(18) -0.0198(16) 0.0047(17)
C20 0.047(2) 0.0329(19) 0.0365(18) -0.0114(16) -0.0164(15) 0.0005(15)
C21 0.070(3) 0.077(3) 0.047(2) -0.033(2) -0.022(2) 0.001(2)
C22 0.047(2) 0.058(3) 0.049(2) -0.021(2) -0.0088(19) 0.0027(19)
C23 0.036(2) 0.049(3) 0.081(3) -0.016(2) -0.003(2) -0.0007(18)
N1 0.0500(18) 0.0496(19) 0.0393(16) -0.0241(16) -0.0173(14) 0.0089(14)
N2 0.0602(19) 0.0418(18) 0.0420(17) -0.0245(15) -0.0144(15) 0.0068(15)
N3 0.0415(18) 0.057(2) 0.058(2) -0.0241(18) -0.0052(16) 0.0032(15)
N4 0.0497(19) 0.0384(19) 0.0544(19) -0.0109(16) -0.0122(15) -0.0023(15)
N5 0.058(2) 0.071(2) 0.068(2) -0.026(2) -0.0294(18) -0.0073(18)
N6 0.062(3) 0.042(3) 0.057(3) -0.017(2) 0.010(2) 0.009(2)
O1 0.0729(18) 0.0371(14) 0.0630(17) -0.0270(14) -0.0284(14) 0.0005(13)
O2 0.0587(15) 0.0291(13) 0.0375(12) -0.0127(11) -0.0154(11) -0.0022(11)
O3 0.0615(16) 0.0307(13) 0.0372(13) -0.0154(11) -0.0152(11) -0.0016(11)
O4 0.0789(19) 0.0495(16) 0.0417(14) -0.0227(13) -0.0241(13) 0.0050(14)
O5W 0.255(11) 0.67(3) 0.52(2) -0.50(2) -0.172(13) 0.122(14)
S1 0.0687(9) 0.1450(16) 0.0908(11) -0.0576(11) 0.0003(8) 0.0390(9)
S2 0.0739(10) 0.0375(7) 0.252(3) 0.0078(11) 0.0127(12) -0.0007(6)
Cr1 0.0304(4) 0.0353(4) 0.0411(4) -0.0139(4) -0.0105(3) -0.0003(3)
Ni1 0.0439(3) 0.0328(2) 0.0334(2) -0.01557(19) -0.01278(19) 0.00138(19)

loop_
_atom_type_symbol
_atom_type_description
_atom_type_scat_dispersion_real
_atom_type_scat_dispersion_imag
_atom_type_scat_source
C C 0.0033 0.0016 'International Tables Vol C Tables 4.2.6.8 and 6.1.1.4'
H H 0.0000 0.0000 'International Tables Vol C Tables 4.2.6.8 and 6.1.1.4'
N N 0.0061 0.0033 'International Tables Vol C Tables 4.2.6.8 and 6.1.1.4'
O O 0.0106 0.0060 'International Tables Vol C Tables 4.2.6.8 and 6.1.1.4'
S S 0.1246 0.1234 'International Tables Vol C Tables 4.2.6.8 and 6.1.1.4'
Cr Cr 0.3209 0.6236 'International Tables Vol C Tables 4.2.6.8 and 6.1.1.4'
Ni Ni 0.3393 1.1124 'International Tables Vol C Tables 4.2.6.8 and 6.1.1.4'

loop_
_geom_angle_atom_site_label_1
_geom_angle_atom_site_label_2
_geom_angle_atom_site_label_3
_geom_angle
_geom_angle_site_symmetry_1
_geom_angle_site_symmetry_3
_geom_angle_publ_flag
O1 C1 H1A 109.5 . . ?
O1 C1 H1B 109.5 . . ?
H1A C1 H1B 109.5 . . ?
O1 C1 H1C 109.5 . . ?
H1A C1 H1C 109.5 . . ?
H1B C1 H1C 109.5 . . ?
O1 C2 C3 125.1(4) . . ?
O1 C2 C7 114.7(3) . . ?
C3 C2 C7 120.2(4) . . ?
C2 C3 C4 120.5(5) . . ?
C2 C3 H3 119.8 . . ?
C4 C3 H3 119.8 . . ?
C5 C4 C3 120.3(4) . . ?
C5 C4 H4 119.9 . . ?
C3 C4 H4 119.9 . . ?
C4 C5 C6 121.1(4) . . ?
C4 C5 H5 119.5 . . ?
C6 C5 H5 119.5 . . ?
C5 C6 C7 119.2(4) . . ?
C5 C6 C8 120.3(4) . . ?
C7 C6 C8 120.4(3) . . ?
O2 C7 C6 123.5(4) . . ?
O2 C7 C2 117.7(3) . . ?
C6 C7 C2 118.8(3) . . ?
N1 C8 C6 126.6(4) . . ?
N1 C8 H8 116.7 . . ?
C6 C8 H8 116.7 . . ?
N1 C9 C10 114.0(3) . . ?
N1 C9 H9A 108.7 . . ?
C10 C9 H9A 108.7 . . ?
N1 C9 H9B 108.7 . . ?
C10 C9 H9B 108.7 . . ?
H9A C9 H9B 107.6 . . ?
C11 C10 C9 110.4(4) . . ?
C11 C10 C12 111.3(4) . . ?
C9 C10 C12 107.5(4) . . ?
C11 C10 C13 108.7(4) . . ?
C9 C10 C13 109.5(3) . . ?
C12 C10 C13 109.4(4) . . ?
C10 C11 H11A 109.5 . . ?
C10 C11 H11B 109.5 . . ?
H11A C11 H11B 109.5 . . ?
C10 C11 H11C 109.5 . . ?
H11A C11 H11C 109.5 . . ?
H11B C11 H11C 109.5 . . ?
C10 C12 H12A 109.5 . . ?
C10 C12 H12B 109.5 . . ?
H12A C12 H12B 109.5 . . ?
C10 C12 H12C 109.5 . . ?
H12A C12 H12C 109.5 . . ?
H12B C12 H12C 109.5 . . ?
N2 C13 C10 113.1(3) . . ?
N2 C13 H13A 109.0 . . ?
C10 C13 H13A 109.0 . . ?
N2 C13 H13B 109.0 . . ?
C10 C13 H13B 109.0 . . ?
H13A C13 H13B 107.8 . . ?
N2 C14 C15 125.7(4) . . ?
N2 C14 H14 117.1 . . ?
C15 C14 H14 117.1 . . ?
C20 C15 C16 119.9(4) . . ?
C20 C15 C14 119.9(3) . . ?
C16 C15 C14 119.6(4) . . ?
C17 C16 C15 120.6(5) . . ?
C17 C16 H16 119.7 . . ?
C15 C16 H16 119.7 . . ?
C16 C17 C18 120.3(4) . . ?
C16 C17 H17 119.9 . . ?
C18 C17 H17 119.9 . . ?
C19 C18 C17 120.4(4) . . ?
C19 C18 H18 119.8 . . ?
C17 C18 H18 119.8 . . ?
O4 C19 C18 124.9(4) . . ?
O4 C19 C20 114.7(3) . . ?
C18 C19 C20 120.3(4) . . ?
O3 C20 C15 124.0(3) . . ?
O3 C20 C19 117.6(3) . . ?
C15 C20 C19 118.3(3) . . ?
O4 C21 H21A 109.5 . . ?
O4 C21 H21B 109.5 . . ?
H21A C21 H21B 109.5 . . ?
O4 C21 H21C 109.5 . . ?
H21A C21 H21C 109.5 . . ?
H21B C21 H21C 109.5 . . ?
N3 C22 S1 179.2(4) . . ?
N4 C23 S2 178.0(5) . . ?
C8 N1 C9 118.7(3) . . ?
C8 N1 Ni1 125.1(3) . . ?
C9 N1 Ni1 115.7(3) . . ?
C14 N2 C13 118.8(4) . . ?
C14 N2 Ni1 125.4(3) . . ?
C13 N2 Ni1 115.3(3) . . ?
C22 N3 Cr1 174.8(4) . . ?
C23 N4 Cr1 172.4(4) . . ?
Cr1 N5 H5A 109.5 . . ?
Cr1 N5 H5B 109.5 . . ?
H5A N5 H5B 109.5 . . ?
Cr1 N5 H5C 109.5 . . ?
H5A N5 H5C 109.5 . . ?
H5B N5 H5C 109.5 . . ?
C2 O1 C1 118.2(3) . . ?
C7 O2 Ni1 127.0(2) . . ?
C20 O3 Ni1 126.2(2) . . ?
C19 O4 C21 117.5(3) . . ?
N4 Cr1 N4 180.0(3) . 2 ?
N4 Cr1 N3 89.25(14) . . ?
N4 Cr1 N3 90.75(14) 2 . ?
N4 Cr1 N3 90.75(14) . 2 ?
N4 Cr1 N3 89.25(14) 2 2 ?
N3 Cr1 N3 180.0(3) . 2 ?
N4 Cr1 N5 89.64(15) . . ?
N4 Cr1 N5 90.36(15) 2 . ?
N3 Cr1 N5 90.09(16) . . ?
N3 Cr1 N5 89.91(16) 2 . ?
N4 Cr1 N5 90.36(15) . 2 ?
N4 Cr1 N5 89.64(15) 2 2 ?
N3 Cr1 N5 89.91(16) . 2 ?
N3 Cr1 N5 90.09(16) 2 2 ?
N5 Cr1 N5 180.0(2) . 2 ?
O2 Ni1 O3 83.27(11) . . ?
O2 Ni1 N2 169.59(12) . . ?
O3 Ni1 N2 92.87(12) . . ?
O2 Ni1 N1 93.54(13) . . ?
O3 Ni1 N1 171.08(12) . . ?
N2 Ni1 N1 91.64(14) . . ?

loop_
_geom_bond_atom_site_label_1
_geom_bond_atom_site_label_2
_geom_bond_distance
_geom_bond_site_symmetry_2
_geom_bond_publ_flag
C1 O1 1.431(5) . ?
C1 H1A 0.9600 . ?
C1 H1B 0.9600 . ?
C1 H1C 0.9600 . ?
C2 O1 1.365(5) . ?
C2 C3 1.370(5) . ?
C2 C7 1.413(5) . ?
C3 C4 1.395(7) . ?
C3 H3 0.9300 . ?
C4 C5 1.352(7) . ?
C4 H4 0.9300 . ?
C5 C6 1.404(5) . ?
C5 H5 0.9300 . ?
C6 C7 1.406(5) . ?
C6 C8 1.429(6) . ?
C7 O2 1.317(4) . ?
C8 N1 1.288(5) . ?
C8 H8 0.9300 . ?
C9 N1 1.467(5) . ?
C9 C10 1.524(6) . ?
C9 H9A 0.9700 . ?
C9 H9B 0.9700 . ?
C10 C11 1.522(6) . ?
C10 C12 1.532(7) . ?
C10 C13 1.537(6) . ?
C11 H11A 0.9600 . ?
C11 H11B 0.9600 . ?
C11 H11C 0.9600 . ?
C12 H12A 0.9600 . ?
C12 H12B 0.9600 . ?
C12 H12C 0.9600 . ?
C13 N2 1.474(5) . ?
C13 H13A 0.9700 . ?
C13 H13B 0.9700 . ?
C14 N2 1.289(5) . ?
C14 C15 1.433(6) . ?
C14 H14 0.9300 . ?
C15 C20 1.394(6) . ?
C15 C16 1.410(5) . ?
C16 C17 1.361(7) . ?
C16 H16 0.9300 . ?
C17 C18 1.386(7) . ?
C17 H17 0.9300 . ?
C18 C19 1.380(5) . ?
C18 H18 0.9300 . ?
C19 O4 1.366(5) . ?
C19 C20 1.417(5) . ?
C20 O3 1.322(4) . ?
C21 O4 1.424(4) . ?
C21 H21A 0.9600 . ?
C21 H21B 0.9600 . ?
C21 H21C 0.9600 . ?
C22 N3 1.139(5) . ?
C22 S1 1.617(5) . ?
C23 N4 1.133(5) . ?
C23 S2 1.608(4) . ?
N1 Ni1 1.877(3) . ?
N2 Ni1 1.863(3) . ?
N3 Cr1 1.988(3) . ?
N4 Cr1 1.983(3) . ?
N5 Cr1 2.061(3) . ?
N5 H5A 0.8900 . ?
N5 H5B 0.8900 . ?
N5 H5C 0.8900 . ?
O2 Ni1 1.847(3) . ?
O3 Ni1 1.852(2) . ?
Cr1 N4 1.983(3) 2 ?
Cr1 N3 1.988(3) 2 ?
Cr1 N5 2.061(3) 2 ?
